data_7015991
loop_
_publ_author_name
'Baranoff, Etienne'
'Jung, Il'
'Scopelliti, Rosario'
'Solari, Euro'
'Gr\"atzel, Michael'
'Nazeeruddin, Md Khaja'

_publ_section_title
;
 Room-temperature combinatorial screening of cyclometallated
 iridium(iii) complexes for a step towards molecular control of colour
 purity.
;
_journal_issue 26
_journal_name_full 'Dalton transactions (Cambridge, England : 2003)'
_journal_page_first 6860
_journal_page_last 6867
_journal_paper_doi 10.1039/c0dt01697g
_journal_volume 40
_journal_year 2011
_chemical_formula_moiety 'C40 H42 F4 Ir N8, F6 P'
_chemical_formula_sum 'C40 H42 F10 Ir N8 P'
_chemical_formula_weight 1047.99
_chemical_name_systematic
;
?
;
_space_group_IT_number 2
_symmetry_cell_setting triclinic
_symmetry_space_group_name_Hall '-P 1'
_symmetry_space_group_name_H-M 'P -1'
_atom_sites_solution_hydrogens geom
_atom_sites_solution_primary direct
_atom_sites_solution_secondary difmap
_audit_creation_method SHELXL-97
_cell_angle_alpha 82.031(2)
_cell_angle_beta 74.703(2)
_cell_angle_gamma 82.763(2)
_cell_formula_units_Z 2
_cell_length_a 9.8685(3)
_cell_length_b 12.1840(3)
_cell_length_c 18.1833(5)
_cell_measurement_reflns_used 15149
_cell_measurement_temperature 140(2)
_cell_measurement_theta_max 27.4241
_cell_measurement_theta_min 2.9469
_cell_volume 2079.33(10)
_computing_cell_refinement
;
CrysAlisPro, Oxford Diffraction Ltd.,
Version 1.171.33.66 (release 28-04-2010 CrysAlis171 .NET)
(compiled Apr 28 2010,14:27:37)
;
_computing_data_collection
;
CrysAlisPro, Oxford Diffraction Ltd.,
Version 1.171.33.66 (release 28-04-2010 CrysAlis171 .NET)
(compiled Apr 28 2010,14:27:37)
;
_computing_data_reduction
;
CrysAlisPro, Oxford Diffraction Ltd.,
Version 1.171.33.66 (release 28-04-2010 CrysAlis171 .NET)
(compiled Apr 28 2010,14:27:37)
;
_computing_molecular_graphics 'Bruker SHELXTL'
_computing_publication_material 'Bruker SHELXTL'
_computing_structure_refinement 'SHELXL-97 (Sheldrick, 1997)'
_computing_structure_solution 'SHELXS-97 (Sheldrick, 1990)'
_diffrn_ambient_temperature 140(2)
_diffrn_detector_area_resol_mean 8.2812
_diffrn_measured_fraction_theta_full 0.993
_diffrn_measured_fraction_theta_max 0.993
_diffrn_measurement_device_type 'Oxford Diffraction, KM4/Sapphire CCD'
_diffrn_measurement_method 'phi and omega scans'
_diffrn_radiation_monochromator graphite
_diffrn_radiation_source 'fine-focus sealed tube'
_diffrn_radiation_type MoK\a
_diffrn_radiation_wavelength 0.71073
_diffrn_reflns_av_R_equivalents 0.0194
_diffrn_reflns_av_sigmaI/netI 0.0242
_diffrn_reflns_limit_h_max 11
_diffrn_reflns_limit_h_min -12
_diffrn_reflns_limit_k_max 14
_diffrn_reflns_limit_k_min -15
_diffrn_reflns_limit_l_max 22
_diffrn_reflns_limit_l_min -22
_diffrn_reflns_number 19019
_diffrn_reflns_theta_full 26.02
_diffrn_reflns_theta_max 26.02
_diffrn_reflns_theta_min 2.95
_exptl_absorpt_coefficient_mu 3.335
_exptl_absorpt_correction_T_max 1.00000
_exptl_absorpt_correction_T_min 0.73889
_exptl_absorpt_correction_type multi-scan
_exptl_absorpt_process_details
;
CrysAlisPro, Oxford Diffraction Ltd.,
Version 1.171.33.66 (release 28-04-2010 CrysAlis171 .NET)
(compiled Apr 28 2010,14:27:37)
Empirical absorption correction using spherical harmonics,
implemented in SCALE3 ABSPACK scaling algorithm.
;
_exptl_crystal_colour yellow
_exptl_crystal_density_diffrn 1.674
_exptl_crystal_density_method 'not measured'
_exptl_crystal_description prismatic
_exptl_crystal_F_000 1040
_exptl_crystal_size_max 0.36
_exptl_crystal_size_mid 0.30
_exptl_crystal_size_min 0.19
_platon_squeeze_details
;
;
_refine_diff_density_max 1.829
_refine_diff_density_min -1.178
_refine_diff_density_rms 0.094
_refine_ls_extinction_method none
_refine_ls_goodness_of_fit_ref 1.037
_refine_ls_hydrogen_treatment riding
_refine_ls_matrix_type full
_refine_ls_number_parameters 541
_refine_ls_number_reflns 8132
_refine_ls_number_restraints 0
_refine_ls_restrained_S_all 1.037
_refine_ls_R_factor_all 0.0323
_refine_ls_R_factor_gt 0.0279
_refine_ls_shift/su_max 0.001
_refine_ls_shift/su_mean 0.000
_refine_ls_structure_factor_coef Fsqd
_refine_ls_weighting_details 'calc w=1/[\s^2^(Fo^2^)+(0.0474P)^2^+1.8605P] where P=(Fo^2^+2Fc^2^)/3'
_refine_ls_weighting_scheme calc
_refine_ls_wR_factor_gt 0.0715
_refine_ls_wR_factor_ref 0.0727
_reflns_number_gt 7301
_reflns_number_total 8132
_reflns_threshold_expression >2sigma(I)
_cod_data_source_file c0dt01697g.txt
_cod_data_source_block eb43
_cod_depositor_comments
;
The following automatic conversions were performed:

'_symmetry_cell_setting' value 'Triclinic' changed to 'triclinic'
according to /home/saulius/struct/CIF-dictionaries/cif_core.dic
dictionary named 'cif_core.dic' version 2.4.1 from 2010-06-29.

Automatic conversion script
Id: cif_fix_values 1715 2011-07-08 13:25:40Z adriana 
;
_cod_database_code 7015991

loop_
_symmetry_equiv_pos_as_xyz
'x, y, z'
'-x, -y, -z'

loop_
_atom_site_label
_atom_site_type_symbol
_atom_site_fract_x
_atom_site_fract_y
_atom_site_fract_z
_atom_site_U_iso_or_equiv
_atom_site_adp_type
_atom_site_occupancy
_atom_site_symmetry_multiplicity
_atom_site_calc_flag
_atom_site_refinement_flags
_atom_site_disorder_assembly
_atom_site_disorder_group
Ir1 Ir 0.244272(13) 0.306284(11) 0.294940(7) 0.02295(6) Uani 1 1 d . . .
F1 F -0.1731(3) 0.0730(2) 0.47947(14) 0.0432(6) Uani 1 1 d . . .
F2 F -0.0118(2) 0.34018(19) 0.58648(11) 0.0310(5) Uani 1 1 d . . .
F3 F -0.1655(3) 0.3897(3) 0.15329(16) 0.0542(7) Uani 1 1 d . . .
F4 F -0.0791(3) 0.6918(2) 0.26059(16) 0.0482(6) Uani 1 1 d . . .
N1 N 0.2814(3) 0.4068(2) 0.36806(16) 0.0232(6) Uani 1 1 d . . .
N2 N 0.3334(3) 0.6012(3) 0.52940(17) 0.0282(7) Uani 1 1 d . . .
N3 N 0.4077(3) 0.1877(3) 0.32824(17) 0.0264(6) Uani 1 1 d . . .
N4 N 0.7241(3) -0.0562(3) 0.3720(2) 0.0325(7) Uani 1 1 d . . .
N5 N 0.3969(3) 0.3632(3) 0.19044(17) 0.0295(7) Uani 1 1 d . . .
N6 N 0.7196(4) 0.4676(4) 0.0012(2) 0.0526(11) Uani 1 1 d . . .
N7 N 0.1789(3) 0.2075(3) 0.23123(17) 0.0287(7) Uani 1 1 d . . .
N8 N -0.0060(5) 0.0067(4) 0.1237(3) 0.0571(11) Uani 1 1 d . . .
C1 C 0.1012(3) 0.2590(3) 0.3913(2) 0.0230(7) Uani 1 1 d . . .
C2 C 0.0086(4) 0.1760(3) 0.4013(2) 0.0279(8) Uani 1 1 d . . .
H2 H 0.0106 0.1360 0.3597 0.033 Uiso 1 1 calc R . .
C3 C -0.0844(4) 0.1531(3) 0.4711(2) 0.0305(8) Uani 1 1 d . . .
C4 C -0.0942(4) 0.2071(3) 0.5341(2) 0.0276(8) Uani 1 1 d . . .
H4 H -0.1598 0.1896 0.5817 0.033 Uiso 1 1 calc R . .
C5 C -0.0033(4) 0.2881(3) 0.52403(19) 0.0234(7) Uani 1 1 d . . .
C6 C 0.0952(3) 0.3157(3) 0.45505(19) 0.0219(7) Uani 1 1 d . . .
C7 C 0.1974(3) 0.3982(3) 0.44181(19) 0.0208(7) Uani 1 1 d . . .
C8 C 0.2140(4) 0.4619(3) 0.49566(19) 0.0224(7) Uani 1 1 d . . .
H8 H 0.1556 0.4531 0.5464 0.027 Uiso 1 1 calc R . .
C9 C 0.3147(4) 0.5390(3) 0.4771(2) 0.0243(7) Uani 1 1 d . . .
C10 C 0.3983(4) 0.5484(3) 0.4009(2) 0.0266(7) Uani 1 1 d . . .
H10 H 0.4668 0.6007 0.3846 0.032 Uiso 1 1 calc R . .
C11 C 0.3791(4) 0.4810(3) 0.3510(2) 0.0256(7) Uani 1 1 d . . .
H11 H 0.4389 0.4868 0.3005 0.031 Uiso 1 1 calc R . .
C12 C 0.2556(4) 0.5833(4) 0.6094(2) 0.0344(9) Uani 1 1 d . . .
H12A H 0.1549 0.6041 0.6137 0.052 Uiso 1 1 calc R . .
H12B H 0.2896 0.6291 0.6398 0.052 Uiso 1 1 calc R . .
H12C H 0.2701 0.5046 0.6285 0.052 Uiso 1 1 calc R . .
C13 C 0.4265(4) 0.6897(3) 0.5067(2) 0.0327(8) Uani 1 1 d . . .
H13A H 0.5249 0.6573 0.4955 0.049 Uiso 1 1 calc R . .
H13B H 0.4094 0.7366 0.5485 0.049 Uiso 1 1 calc R . .
H13C H 0.4082 0.7350 0.4608 0.049 Uiso 1 1 calc R . .
C14 C 0.3788(4) 0.0916(3) 0.3730(2) 0.0317(8) Uani 1 1 d . . .
H14 H 0.2824 0.0787 0.3935 0.038 Uiso 1 1 calc R . .
C15 C 0.4781(4) 0.0115(3) 0.3910(2) 0.0316(8) Uani 1 1 d . . .
H15 H 0.4494 -0.0533 0.4243 0.038 Uiso 1 1 calc R . .
C16 C 0.6234(4) 0.0241(3) 0.3606(2) 0.0286(8) Uani 1 1 d . . .
C17 C 0.6535(4) 0.1282(3) 0.3177(2) 0.0288(8) Uani 1 1 d . . .
H17 H 0.7485 0.1452 0.2981 0.035 Uiso 1 1 calc R . .
C18 C 0.5455(4) 0.2046(3) 0.3044(2) 0.0279(8) Uani 1 1 d . . .
H18 H 0.5696 0.2742 0.2765 0.033 Uiso 1 1 calc R . .
C19 C 0.6866(4) -0.1615(4) 0.4160(3) 0.0439(11) Uani 1 1 d . . .
H19A H 0.6190 -0.1478 0.4648 0.066 Uiso 1 1 calc R . .
H19B H 0.7716 -0.2050 0.4261 0.066 Uiso 1 1 calc R . .
H19C H 0.6439 -0.2030 0.3868 0.066 Uiso 1 1 calc R . .
C20 C 0.8692(4) -0.0537(3) 0.3283(3) 0.0379(9) Uani 1 1 d . . .
H20A H 0.8949 0.0230 0.3194 0.057 Uiso 1 1 calc R . .
H20B H 0.8805 -0.0820 0.2790 0.057 Uiso 1 1 calc R . .
H20C H 0.9306 -0.1004 0.3570 0.057 Uiso 1 1 calc R . .
C21 C 0.4165(4) 0.4712(4) 0.1671(2) 0.0321(8) Uani 1 1 d . . .
H21 H 0.3539 0.5250 0.1955 0.039 Uiso 1 1 calc R . .
C22 C 0.5188(4) 0.5092(4) 0.1061(2) 0.0373(9) Uani 1 1 d . . .
H22 H 0.5269 0.5869 0.0943 0.045 Uiso 1 1 calc R . .
C23 C 0.6129(4) 0.4340(4) 0.0603(2) 0.0423(11) Uani 1 1 d . . .
C24 C 0.5868(4) 0.3218(4) 0.0814(2) 0.0421(11) Uani 1 1 d . . .
H24 H 0.6417 0.2666 0.0510 0.050 Uiso 1 1 calc R . .
C25 C 0.4829(4) 0.2904(4) 0.1454(2) 0.0362(9) Uani 1 1 d . . .
H25 H 0.4711 0.2134 0.1586 0.043 Uiso 1 1 calc R . .
C26 C 0.7538(6) 0.5814(5) -0.0128(3) 0.0657(16) Uani 1 1 d . . .
H26A H 0.6788 0.6290 -0.0309 0.099 Uiso 1 1 calc R . .
H26B H 0.8433 0.5871 -0.0519 0.099 Uiso 1 1 calc R . .
H26C H 0.7625 0.6055 0.0348 0.099 Uiso 1 1 calc R . .
C27 C 0.8119(6) 0.3874(6) -0.0452(3) 0.0739(19) Uani 1 1 d . . .
H27A H 0.8712 0.3414 -0.0150 0.111 Uiso 1 1 calc R . .
H27B H 0.8720 0.4267 -0.0904 0.111 Uiso 1 1 calc R . .
H27C H 0.7551 0.3398 -0.0617 0.111 Uiso 1 1 calc R . .
C28 C 0.2317(4) 0.1007(3) 0.2202(2) 0.0361(9) Uani 1 1 d . . .
H28 H 0.3113 0.0712 0.2391 0.043 Uiso 1 1 calc R . .
C29 C 0.1770(5) 0.0333(4) 0.1836(3) 0.0420(10) Uani 1 1 d . . .
H29 H 0.2205 -0.0398 0.1761 0.050 Uiso 1 1 calc R . .
C30 C 0.0563(5) 0.0720(4) 0.1568(3) 0.0443(11) Uani 1 1 d . . .
C31 C 0.0029(4) 0.1836(4) 0.1673(2) 0.0376(9) Uani 1 1 d . . .
H31 H -0.0771 0.2144 0.1491 0.045 Uiso 1 1 calc R . .
C32 C 0.0644(4) 0.2486(3) 0.2034(2) 0.0302(8) Uani 1 1 d . . .
C33 C 0.0187(4) 0.3646(3) 0.2181(2) 0.0282(8) Uani 1 1 d . . .
C34 C -0.0885(4) 0.4319(4) 0.1930(2) 0.0344(9) Uani 1 1 d . . .
C35 C -0.1247(4) 0.5412(4) 0.2061(2) 0.0355(9) Uani 1 1 d . . .
H35 H -0.1992 0.5850 0.1886 0.043 Uiso 1 1 calc R . .
C36 C -0.0464(4) 0.5835(3) 0.2461(2) 0.0325(8) Uani 1 1 d . . .
C37 C 0.0608(4) 0.5223(3) 0.2733(2) 0.0280(8) Uani 1 1 d . . .
H37 H 0.1111 0.5556 0.3010 0.034 Uiso 1 1 calc R . .
C38 C 0.0947(4) 0.4113(3) 0.26007(19) 0.0257(7) Uani 1 1 d . . .
C39 C 0.0479(7) -0.1098(5) 0.1170(3) 0.0671(16) Uani 1 1 d . . .
H39A H 0.1438 -0.1137 0.0835 0.101 Uiso 1 1 calc R . .
H39B H -0.0134 -0.1458 0.0951 0.101 Uiso 1 1 calc R . .
H39C H 0.0496 -0.1480 0.1679 0.101 Uiso 1 1 calc R . .
C40 C -0.1389(6) 0.0459(5) 0.1037(4) 0.0681(16) Uani 1 1 d . . .
H40A H -0.2087 0.0706 0.1491 0.102 Uiso 1 1 calc R . .
H40B H -0.1734 -0.0148 0.0857 0.102 Uiso 1 1 calc R . .
H40C H -0.1241 0.1082 0.0631 0.102 Uiso 1 1 calc R . .
P1 P -0.47392(17) 0.80160(11) 0.21201(8) 0.0565(4) Uani 1 1 d . . .
F5 F -0.5884(5) 0.7770(5) 0.1751(4) 0.142(2) Uani 1 1 d . . .
F6 F -0.3548(4) 0.7771(3) 0.1360(2) 0.0931(12) Uani 1 1 d . . .
F7 F -0.4448(5) 0.6769(3) 0.2419(3) 0.1149(18) Uani 1 1 d . . .
F8 F -0.3493(5) 0.8344(5) 0.2443(3) 0.1292(19) Uani 1 1 d . . .
F9 F -0.5857(6) 0.8266(4) 0.2870(3) 0.131(2) Uani 1 1 d . . .
F10 F -0.4926(5) 0.9271(3) 0.1814(3) 0.1011(14) Uani 1 1 d . . .

loop_
_atom_site_aniso_label
_atom_site_aniso_U_11
_atom_site_aniso_U_22
_atom_site_aniso_U_33
_atom_site_aniso_U_23
_atom_site_aniso_U_13
_atom_site_aniso_U_12
Ir1 0.01792(8) 0.02730(8) 0.02220(8) -0.00580(5) -0.00203(5) 0.00023(5)
F1 0.0351(13) 0.0456(14) 0.0485(14) -0.0096(11) 0.0008(11) -0.0218(11)
F2 0.0280(11) 0.0399(12) 0.0237(10) -0.0061(9) 0.0000(8) -0.0084(9)
F3 0.0457(15) 0.0691(19) 0.0595(17) -0.0199(14) -0.0342(13) 0.0101(13)
F4 0.0549(16) 0.0308(13) 0.0564(16) -0.0031(11) -0.0178(13) 0.0118(11)
N1 0.0198(14) 0.0275(15) 0.0206(14) -0.0018(12) -0.0032(11) -0.0010(12)
N2 0.0238(15) 0.0343(17) 0.0274(15) -0.0057(13) -0.0039(12) -0.0086(13)
N3 0.0212(15) 0.0299(16) 0.0275(15) -0.0051(13) -0.0047(12) -0.0019(12)
N4 0.0223(16) 0.0290(17) 0.0466(19) -0.0028(15) -0.0094(14) -0.0033(13)
N5 0.0208(15) 0.0438(19) 0.0219(15) -0.0064(13) -0.0024(12) 0.0009(13)
N6 0.0290(19) 0.094(3) 0.0260(18) 0.0048(19) 0.0016(14) -0.004(2)
N7 0.0215(15) 0.0369(18) 0.0286(16) -0.0133(13) -0.0035(12) -0.0015(13)
N8 0.069(3) 0.053(3) 0.062(3) -0.025(2) -0.026(2) -0.013(2)
C1 0.0158(16) 0.0231(17) 0.0281(17) -0.0049(14) -0.0028(13) 0.0029(13)
C2 0.0231(18) 0.0279(19) 0.0330(19) -0.0102(15) -0.0039(15) -0.0024(14)
C3 0.0197(17) 0.029(2) 0.041(2) -0.0022(16) -0.0047(15) -0.0052(15)
C4 0.0184(17) 0.032(2) 0.0287(18) 0.0017(15) -0.0018(14) -0.0025(14)
C5 0.0187(16) 0.0266(18) 0.0237(17) -0.0039(14) -0.0046(13) 0.0021(14)
C6 0.0171(16) 0.0222(17) 0.0252(17) -0.0022(13) -0.0051(13) 0.0017(13)
C7 0.0169(16) 0.0227(17) 0.0219(16) -0.0021(13) -0.0054(12) 0.0021(13)
C8 0.0203(16) 0.0248(17) 0.0208(16) -0.0004(13) -0.0047(13) 0.0001(13)
C9 0.0195(17) 0.0247(18) 0.0278(17) 0.0002(14) -0.0072(14) 0.0005(14)
C10 0.0213(17) 0.0272(18) 0.0298(18) 0.0037(15) -0.0052(14) -0.0069(14)
C11 0.0213(17) 0.0319(19) 0.0214(16) -0.0006(14) -0.0024(13) -0.0033(14)
C12 0.0266(19) 0.048(2) 0.0296(19) -0.0118(17) -0.0015(15) -0.0103(17)
C13 0.030(2) 0.032(2) 0.039(2) -0.0068(17) -0.0101(16) -0.0061(16)
C14 0.0207(18) 0.032(2) 0.038(2) -0.0043(16) 0.0001(15) -0.0030(15)
C15 0.0206(18) 0.029(2) 0.043(2) -0.0015(16) -0.0039(16) -0.0038(15)
C16 0.0247(18) 0.0290(19) 0.034(2) -0.0076(16) -0.0103(15) -0.0006(15)
C17 0.0192(17) 0.031(2) 0.036(2) -0.0049(16) -0.0064(15) -0.0028(15)
C18 0.0255(18) 0.0291(19) 0.0290(18) -0.0033(15) -0.0064(14) -0.0030(15)
C19 0.028(2) 0.036(2) 0.064(3) 0.007(2) -0.014(2) 0.0019(18)
C20 0.024(2) 0.030(2) 0.057(3) -0.0063(19) -0.0068(18) 0.0022(16)
C21 0.0283(19) 0.043(2) 0.0236(18) -0.0009(16) -0.0065(15) -0.0004(17)
C22 0.033(2) 0.052(3) 0.0258(19) 0.0037(18) -0.0100(16) -0.0058(19)
C23 0.025(2) 0.078(3) 0.0208(18) 0.001(2) -0.0034(15) -0.004(2)
C24 0.027(2) 0.068(3) 0.027(2) -0.011(2) -0.0020(16) 0.012(2)
C25 0.026(2) 0.052(3) 0.0281(19) -0.0090(18) -0.0054(15) 0.0063(18)
C26 0.044(3) 0.102(5) 0.040(3) 0.019(3) 0.001(2) -0.019(3)
C27 0.044(3) 0.116(5) 0.040(3) 0.002(3) 0.016(2) 0.006(3)
C28 0.030(2) 0.036(2) 0.040(2) -0.0149(18) -0.0029(17) 0.0022(17)
C29 0.042(2) 0.039(2) 0.044(2) -0.0196(19) -0.0024(19) -0.0014(19)
C30 0.042(2) 0.052(3) 0.041(2) -0.018(2) -0.0055(19) -0.011(2)
C31 0.032(2) 0.050(3) 0.034(2) -0.0127(18) -0.0086(17) -0.0046(18)
C32 0.0247(18) 0.041(2) 0.0239(17) -0.0077(16) -0.0023(14) -0.0026(16)
C33 0.0220(18) 0.038(2) 0.0221(17) -0.0060(15) -0.0007(14) -0.0010(15)
C34 0.0239(19) 0.052(3) 0.0280(19) -0.0058(17) -0.0078(15) -0.0024(17)
C35 0.028(2) 0.045(2) 0.0285(19) 0.0020(17) -0.0053(16) 0.0059(17)
C36 0.031(2) 0.033(2) 0.0270(19) 0.0011(16) -0.0017(15) 0.0039(16)
C37 0.0255(18) 0.032(2) 0.0236(17) -0.0019(15) -0.0024(14) -0.0010(15)
C38 0.0215(17) 0.0319(19) 0.0188(16) -0.0018(14) 0.0015(13) 0.0008(14)
C39 0.091(4) 0.059(3) 0.063(3) -0.026(3) -0.023(3) -0.021(3)
C40 0.076(4) 0.078(4) 0.070(4) -0.022(3) -0.038(3) -0.019(3)
P1 0.0776(10) 0.0422(7) 0.0455(7) -0.0090(6) -0.0157(7) 0.0157(7)
F5 0.074(3) 0.170(5) 0.212(6) -0.128(5) -0.045(3) 0.017(3)
F6 0.091(3) 0.088(3) 0.080(2) -0.014(2) 0.005(2) 0.015(2)
F7 0.105(3) 0.068(2) 0.125(4) 0.030(2) 0.023(3) 0.012(2)
F8 0.113(4) 0.150(5) 0.151(5) -0.059(4) -0.076(4) 0.028(3)
F9 0.158(5) 0.115(4) 0.089(3) -0.053(3) 0.055(3) -0.042(3)
F10 0.097(3) 0.056(2) 0.141(4) -0.008(2) -0.024(3) 0.012(2)

loop_
_atom_type_symbol
_atom_type_description
_atom_type_scat_dispersion_real
_atom_type_scat_dispersion_imag
_atom_type_scat_source
C C 0.0033 0.0016 'International Tables Vol C Tables 4.2.6.8 and 6.1.1.4'
H H 0.0000 0.0000 'International Tables Vol C Tables 4.2.6.8 and 6.1.1.4'
N N 0.0061 0.0033 'International Tables Vol C Tables 4.2.6.8 and 6.1.1.4'
F F 0.0171 0.0103 'International Tables Vol C Tables 4.2.6.8 and 6.1.1.4'
P P 0.1023 0.0942 'International Tables Vol C Tables 4.2.6.8 and 6.1.1.4'
Ir Ir -1.4442 7.9887 'International Tables Vol C Tables 4.2.6.8 and 6.1.1.4'

loop_
_geom_angle_atom_site_label_1
_geom_angle_atom_site_label_2
_geom_angle_atom_site_label_3
_geom_angle
_geom_angle_site_symmetry_1
_geom_angle_site_symmetry_3
_geom_angle_publ_flag
C38 Ir1 C1 89.56(13) . . ?
C38 Ir1 N7 79.81(14) . . ?
C1 Ir1 N7 93.25(13) . . ?
C38 Ir1 N1 96.08(13) . . ?
C1 Ir1 N1 79.80(13) . . ?
N7 Ir1 N1 172.01(11) . . ?
C38 Ir1 N3 177.28(12) . . ?
C1 Ir1 N3 91.63(12) . . ?
N7 Ir1 N3 97.67(12) . . ?
N1 Ir1 N3 86.54(11) . . ?
C38 Ir1 N5 89.05(13) . . ?
C1 Ir1 N5 178.15(12) . . ?
N7 Ir1 N5 87.70(12) . . ?
N1 Ir1 N5 99.14(12) . . ?
N3 Ir1 N5 89.82(11) . . ?
C11 N1 C7 116.7(3) . . ?
C11 N1 Ir1 126.7(2) . . ?
C7 N1 Ir1 116.6(2) . . ?
C9 N2 C13 121.1(3) . . ?
C9 N2 C12 120.5(3) . . ?
C13 N2 C12 118.4(3) . . ?
C14 N3 C18 115.2(3) . . ?
C14 N3 Ir1 122.6(2) . . ?
C18 N3 Ir1 122.3(2) . . ?
C16 N4 C20 122.3(3) . . ?
C16 N4 C19 120.4(3) . . ?
C20 N4 C19 115.8(3) . . ?
C21 N5 C25 115.1(3) . . ?
C21 N5 Ir1 123.6(2) . . ?
C25 N5 Ir1 121.3(3) . . ?
C23 N6 C26 121.3(4) . . ?
C23 N6 C27 120.4(5) . . ?
C26 N6 C27 118.0(4) . . ?
C28 N7 C32 117.2(3) . . ?
C28 N7 Ir1 125.3(3) . . ?
C32 N7 Ir1 117.2(2) . . ?
C30 N8 C40 120.8(4) . . ?
C30 N8 C39 120.4(5) . . ?
C40 N8 C39 118.3(4) . . ?
C2 C1 C6 117.9(3) . . ?
C2 C1 Ir1 126.7(3) . . ?
C6 C1 Ir1 115.4(3) . . ?
C3 C2 C1 120.0(3) . . ?
C3 C2 H2 120.0 . . ?
C1 C2 H2 120.0 . . ?
F1 C3 C2 119.1(3) . . ?
F1 C3 C4 117.2(3) . . ?
C2 C3 C4 123.7(3) . . ?
C3 C4 C5 116.1(3) . . ?
C3 C4 H4 122.0 . . ?
C5 C4 H4 122.0 . . ?
F2 C5 C4 116.0(3) . . ?
F2 C5 C6 120.3(3) . . ?
C4 C5 C6 123.7(3) . . ?
C5 C6 C1 118.6(3) . . ?
C5 C6 C7 126.1(3) . . ?
C1 C6 C7 115.3(3) . . ?
N1 C7 C8 121.3(3) . . ?
N1 C7 C6 112.8(3) . . ?
C8 C7 C6 125.9(3) . . ?
C7 C8 C9 121.5(3) . . ?
C7 C8 H8 119.3 . . ?
C9 C8 H8 119.3 . . ?
N2 C9 C8 122.2(3) . . ?
N2 C9 C10 121.1(3) . . ?
C8 C9 C10 116.7(3) . . ?
C11 C10 C9 119.0(3) . . ?
C11 C10 H10 120.5 . . ?
C9 C10 H10 120.5 . . ?
N1 C11 C10 124.9(3) . . ?
N1 C11 H11 117.5 . . ?
C10 C11 H11 117.5 . . ?
N2 C12 H12A 109.5 . . ?
N2 C12 H12B 109.5 . . ?
H12A C12 H12B 109.5 . . ?
N2 C12 H12C 109.5 . . ?
H12A C12 H12C 109.5 . . ?
H12B C12 H12C 109.5 . . ?
N2 C13 H13A 109.5 . . ?
N2 C13 H13B 109.5 . . ?
H13A C13 H13B 109.5 . . ?
N2 C13 H13C 109.5 . . ?
H13A C13 H13C 109.5 . . ?
H13B C13 H13C 109.5 . . ?
N3 C14 C15 124.6(3) . . ?
N3 C14 H14 117.7 . . ?
C15 C14 H14 117.7 . . ?
C14 C15 C16 120.5(4) . . ?
C14 C15 H15 119.8 . . ?
C16 C15 H15 119.8 . . ?
N4 C16 C15 122.4(4) . . ?
N4 C16 C17 122.9(3) . . ?
C15 C16 C17 114.7(3) . . ?
C18 C17 C16 120.1(3) . . ?
C18 C17 H17 119.9 . . ?
C16 C17 H17 119.9 . . ?
N3 C18 C17 124.6(3) . . ?
N3 C18 H18 117.7 . . ?
C17 C18 H18 117.7 . . ?
N4 C19 H19A 109.5 . . ?
N4 C19 H19B 109.5 . . ?
H19A C19 H19B 109.5 . . ?
N4 C19 H19C 109.5 . . ?
H19A C19 H19C 109.5 . . ?
H19B C19 H19C 109.5 . . ?
N4 C20 H20A 109.5 . . ?
N4 C20 H20B 109.5 . . ?
H20A C20 H20B 109.5 . . ?
N4 C20 H20C 109.5 . . ?
H20A C20 H20C 109.5 . . ?
H20B C20 H20C 109.5 . . ?
N5 C21 C22 125.2(4) . . ?
N5 C21 H21 117.4 . . ?
C22 C21 H21 117.4 . . ?
C21 C22 C23 120.3(4) . . ?
C21 C22 H22 119.8 . . ?
C23 C22 H22 119.8 . . ?
N6 C23 C24 123.0(4) . . ?
N6 C23 C22 122.3(5) . . ?
C24 C23 C22 114.7(4) . . ?
C25 C24 C23 121.0(4) . . ?
C25 C24 H24 119.5 . . ?
C23 C24 H24 119.5 . . ?
N5 C25 C24 123.6(4) . . ?
N5 C25 H25 118.2 . . ?
C24 C25 H25 118.2 . . ?
N6 C26 H26A 109.5 . . ?
N6 C26 H26B 109.5 . . ?
H26A C26 H26B 109.5 . . ?
N6 C26 H26C 109.5 . . ?
H26A C26 H26C 109.5 . . ?
H26B C26 H26C 109.5 . . ?
N6 C27 H27A 109.5 . . ?
N6 C27 H27B 109.5 . . ?
H27A C27 H27B 109.5 . . ?
N6 C27 H27C 109.5 . . ?
H27A C27 H27C 109.5 . . ?
H27B C27 H27C 109.5 . . ?
N7 C28 C29 123.9(4) . . ?
N7 C28 H28 118.0 . . ?
C29 C28 H28 118.0 . . ?
C28 C29 C30 120.1(4) . . ?
C28 C29 H29 120.0 . . ?
C30 C29 H29 120.0 . . ?
N8 C30 C29 122.3(4) . . ?
N8 C30 C31 121.8(4) . . ?
C29 C30 C31 115.9(4) . . ?
C32 C31 C30 121.4(4) . . ?
C32 C31 H31 119.3 . . ?
C30 C31 H31 119.3 . . ?
N7 C32 C31 121.4(4) . . ?
N7 C32 C33 112.0(3) . . ?
C31 C32 C33 126.6(4) . . ?
C34 C33 C38 118.1(4) . . ?
C34 C33 C32 126.1(4) . . ?
C38 C33 C32 115.8(3) . . ?
F3 C34 C35 116.1(4) . . ?
F3 C34 C33 119.9(4) . . ?
C35 C34 C33 124.0(4) . . ?
C34 C35 C36 115.8(4) . . ?
C34 C35 H35 122.1 . . ?
C36 C35 H35 122.1 . . ?
F4 C36 C35 117.7(4) . . ?
F4 C36 C37 118.4(4) . . ?
C35 C36 C37 123.8(4) . . ?
C36 C37 C38 119.4(4) . . ?
C36 C37 H37 120.3 . . ?
C38 C37 H37 120.3 . . ?
C37 C38 C33 118.9(3) . . ?
C37 C38 Ir1 126.4(3) . . ?
C33 C38 Ir1 114.7(3) . . ?
N8 C39 H39A 109.5 . . ?
N8 C39 H39B 109.5 . . ?
H39A C39 H39B 109.5 . . ?
N8 C39 H39C 109.5 . . ?
H39A C39 H39C 109.5 . . ?
H39B C39 H39C 109.5 . . ?
N8 C40 H40A 109.5 . . ?
N8 C40 H40B 109.5 . . ?
H40A C40 H40B 109.5 . . ?
N8 C40 H40C 109.5 . . ?
H40A C40 H40C 109.5 . . ?
H40B C40 H40C 109.5 . . ?
F5 P1 F9 91.4(3) . . ?
F5 P1 F7 92.9(3) . . ?
F9 P1 F7 93.2(3) . . ?
F5 P1 F10 90.2(3) . . ?
F9 P1 F10 88.8(3) . . ?
F7 P1 F10 176.3(3) . . ?
F5 P1 F6 90.6(3) . . ?
F9 P1 F6 178.0(3) . . ?
F7 P1 F6 86.9(2) . . ?
F10 P1 F6 91.0(2) . . ?
F5 P1 F8 175.2(4) . . ?
F9 P1 F8 91.6(3) . . ?
F7 P1 F8 90.7(3) . . ?
F10 P1 F8 86.1(3) . . ?
F6 P1 F8 86.4(3) . . ?

loop_
_geom_bond_atom_site_label_1
_geom_bond_atom_site_label_2
_geom_bond_distance
_geom_bond_site_symmetry_2
_geom_bond_publ_flag
Ir1 C38 2.003(4) . ?
Ir1 C1 2.003(3) . ?
Ir1 N7 2.045(3) . ?
Ir1 N1 2.055(3) . ?
Ir1 N3 2.177(3) . ?
Ir1 N5 2.179(3) . ?
F1 C3 1.358(4) . ?
F2 C5 1.355(4) . ?
F3 C34 1.361(5) . ?
F4 C36 1.364(5) . ?
N1 C11 1.352(5) . ?
N1 C7 1.376(4) . ?
N2 C9 1.357(5) . ?
N2 C13 1.451(5) . ?
N2 C12 1.455(5) . ?
N3 C14 1.346(5) . ?
N3 C18 1.346(5) . ?
N4 C16 1.340(5) . ?
N4 C20 1.444(5) . ?
N4 C19 1.450(5) . ?
N5 C21 1.347(5) . ?
N5 C25 1.350(5) . ?
N6 C23 1.350(5) . ?
N6 C26 1.440(8) . ?
N6 C27 1.448(7) . ?
N7 C28 1.361(5) . ?
N7 C32 1.369(5) . ?
N8 C30 1.350(6) . ?
N8 C40 1.458(7) . ?
N8 C39 1.462(7) . ?
C1 C2 1.409(5) . ?
C1 C6 1.414(5) . ?
C2 C3 1.373(5) . ?
C2 H2 0.9500 . ?
C3 C4 1.374(6) . ?
C4 C5 1.378(5) . ?
C4 H4 0.9500 . ?
C5 C6 1.398(5) . ?
C6 C7 1.465(5) . ?
C7 C8 1.384(5) . ?
C8 C9 1.398(5) . ?
C8 H8 0.9500 . ?
C9 C10 1.410(5) . ?
C10 C11 1.368(5) . ?
C10 H10 0.9500 . ?
C11 H11 0.9500 . ?
C12 H12A 0.9800 . ?
C12 H12B 0.9800 . ?
C12 H12C 0.9800 . ?
C13 H13A 0.9800 . ?
C13 H13B 0.9800 . ?
C13 H13C 0.9800 . ?
C14 C15 1.364(5) . ?
C14 H14 0.9500 . ?
C15 C16 1.414(5) . ?
C15 H15 0.9500 . ?
C16 C17 1.415(5) . ?
C17 C18 1.373(5) . ?
C17 H17 0.9500 . ?
C18 H18 0.9500 . ?
C19 H19A 0.9800 . ?
C19 H19B 0.9800 . ?
C19 H19C 0.9800 . ?
C20 H20A 0.9800 . ?
C20 H20B 0.9800 . ?
C20 H20C 0.9800 . ?
C21 C22 1.360(5) . ?
C21 H21 0.9500 . ?
C22 C23 1.409(6) . ?
C22 H22 0.9500 . ?
C23 C24 1.405(7) . ?
C24 C25 1.377(6) . ?
C24 H24 0.9500 . ?
C25 H25 0.9500 . ?
C26 H26A 0.9800 . ?
C26 H26B 0.9800 . ?
C26 H26C 0.9800 . ?
C27 H27A 0.9800 . ?
C27 H27B 0.9800 . ?
C27 H27C 0.9800 . ?
C28 C29 1.364(6) . ?
C28 H28 0.9500 . ?
C29 C30 1.407(7) . ?
C29 H29 0.9500 . ?
C30 C31 1.415(6) . ?
C31 C32 1.380(6) . ?
C31 H31 0.9500 . ?
C32 C33 1.467(5) . ?
C33 C34 1.391(5) . ?
C33 C38 1.414(5) . ?
C34 C35 1.371(6) . ?
C35 C36 1.376(6) . ?
C35 H35 0.9500 . ?
C36 C37 1.377(5) . ?
C37 C38 1.390(5) . ?
C37 H37 0.9500 . ?
C39 H39A 0.9800 . ?
C39 H39B 0.9800 . ?
C39 H39C 0.9800 . ?
C40 H40A 0.9800 . ?
C40 H40B 0.9800 . ?
C40 H40C 0.9800 . ?
P1 F5 1.536(5) . ?
P1 F9 1.551(4) . ?
P1 F7 1.559(4) . ?
P1 F10 1.559(4) . ?
P1 F6 1.597(4) . ?
P1 F8 1.609(5) . ?

loop_
_geom_torsion_atom_site_label_1
_geom_torsion_atom_site_label_2
_geom_torsion_atom_site_label_3
_geom_torsion_atom_site_label_4
_geom_torsion
_geom_torsion_site_symmetry_1
_geom_torsion_site_symmetry_2
_geom_torsion_site_symmetry_3
_geom_torsion_site_symmetry_4
_geom_torsion_publ_flag
C38 Ir1 N1 C11 -92.3(3) . . . . ?
C1 Ir1 N1 C11 179.3(3) . . . . ?
N3 Ir1 N1 C11 87.0(3) . . . . ?
N5 Ir1 N1 C11 -2.2(3) . . . . ?
C38 Ir1 N1 C7 87.2(3) . . . . ?
C1 Ir1 N1 C7 -1.2(2) . . . . ?
N3 Ir1 N1 C7 -93.5(2) . . . . ?
N5 Ir1 N1 C7 177.2(2) . . . . ?
C1 Ir1 N3 C14 28.9(3) . . . . ?
N7 Ir1 N3 C14 -64.6(3) . . . . ?
N1 Ir1 N3 C14 108.6(3) . . . . ?
N5 Ir1 N3 C14 -152.2(3) . . . . ?
C1 Ir1 N3 C18 -152.2(3) . . . . ?
N7 Ir1 N3 C18 114.3(3) . . . . ?
N1 Ir1 N3 C18 -72.5(3) . . . . ?
N5 Ir1 N3 C18 26.7(3) . . . . ?
C38 Ir1 N5 C21 52.4(3) . . . . ?
N7 Ir1 N5 C21 132.2(3) . . . . ?
N1 Ir1 N5 C21 -43.6(3) . . . . ?
N3 Ir1 N5 C21 -130.1(3) . . . . ?
C38 Ir1 N5 C25 -129.9(3) . . . . ?
N7 Ir1 N5 C25 -50.0(3) . . . . ?
N1 Ir1 N5 C25 134.1(3) . . . . ?
N3 Ir1 N5 C25 47.7(3) . . . . ?
C38 Ir1 N7 C28 -180.0(3) . . . . ?
C1 Ir1 N7 C28 -91.0(3) . . . . ?
N3 Ir1 N7 C28 1.1(3) . . . . ?
N5 Ir1 N7 C28 90.6(3) . . . . ?
C38 Ir1 N7 C32 -6.4(3) . . . . ?
C1 Ir1 N7 C32 82.6(3) . . . . ?
N3 Ir1 N7 C32 174.7(3) . . . . ?
N5 Ir1 N7 C32 -95.8(3) . . . . ?
C38 Ir1 C1 C2 85.7(3) . . . . ?
N7 Ir1 C1 C2 5.9(3) . . . . ?
N1 Ir1 C1 C2 -178.1(3) . . . . ?
N3 Ir1 C1 C2 -91.9(3) . . . . ?
C38 Ir1 C1 C6 -94.6(3) . . . . ?
N7 Ir1 C1 C6 -174.4(3) . . . . ?
N1 Ir1 C1 C6 1.6(2) . . . . ?
N3 Ir1 C1 C6 87.8(3) . . . . ?
C6 C1 C2 C3 0.5(5) . . . . ?
Ir1 C1 C2 C3 -179.8(3) . . . . ?
C1 C2 C3 F1 179.8(3) . . . . ?
C1 C2 C3 C4 0.1(6) . . . . ?
F1 C3 C4 C5 -179.9(3) . . . . ?
C2 C3 C4 C5 -0.2(6) . . . . ?
C3 C4 C5 F2 -179.1(3) . . . . ?
C3 C4 C5 C6 -0.4(5) . . . . ?
F2 C5 C6 C1 179.6(3) . . . . ?
C4 C5 C6 C1 1.1(5) . . . . ?
F2 C5 C6 C7 0.8(5) . . . . ?
C4 C5 C6 C7 -177.8(3) . . . . ?
C2 C1 C6 C5 -1.1(5) . . . . ?
Ir1 C1 C6 C5 179.2(2) . . . . ?
C2 C1 C6 C7 177.9(3) . . . . ?
Ir1 C1 C6 C7 -1.8(4) . . . . ?
C11 N1 C7 C8 -0.7(5) . . . . ?
Ir1 N1 C7 C8 179.8(2) . . . . ?
C11 N1 C7 C6 -179.9(3) . . . . ?
Ir1 N1 C7 C6 0.6(4) . . . . ?
C5 C6 C7 N1 179.6(3) . . . . ?
C1 C6 C7 N1 0.7(4) . . . . ?
C5 C6 C7 C8 0.5(5) . . . . ?
C1 C6 C7 C8 -178.4(3) . . . . ?
N1 C7 C8 C9 1.2(5) . . . . ?
C6 C7 C8 C9 -179.7(3) . . . . ?
C13 N2 C9 C8 -172.6(3) . . . . ?
C12 N2 C9 C8 4.9(5) . . . . ?
C13 N2 C9 C10 8.2(5) . . . . ?
C12 N2 C9 C10 -174.2(3) . . . . ?
C7 C8 C9 N2 -179.3(3) . . . . ?
C7 C8 C9 C10 0.0(5) . . . . ?
N2 C9 C10 C11 177.6(3) . . . . ?
C8 C9 C10 C11 -1.6(5) . . . . ?
C7 N1 C11 C10 -1.1(5) . . . . ?
Ir1 N1 C11 C10 178.4(3) . . . . ?
C9 C10 C11 N1 2.3(6) . . . . ?
C18 N3 C14 C15 -3.7(6) . . . . ?
Ir1 N3 C14 C15 175.3(3) . . . . ?
N3 C14 C15 C16 -1.8(6) . . . . ?
C20 N4 C16 C15 166.5(4) . . . . ?
C19 N4 C16 C15 0.9(6) . . . . ?
C20 N4 C16 C17 -13.9(6) . . . . ?
C19 N4 C16 C17 -179.5(4) . . . . ?
C14 C15 C16 N4 -174.8(4) . . . . ?
C14 C15 C16 C17 5.6(6) . . . . ?
N4 C16 C17 C18 176.3(4) . . . . ?
C15 C16 C17 C18 -4.1(5) . . . . ?
C14 N3 C18 C17 5.4(5) . . . . ?
Ir1 N3 C18 C17 -173.6(3) . . . . ?
C16 C17 C18 N3 -1.5(6) . . . . ?
C25 N5 C21 C22 -3.9(6) . . . . ?
Ir1 N5 C21 C22 173.9(3) . . . . ?
N5 C21 C22 C23 1.6(6) . . . . ?
C26 N6 C23 C24 -172.2(4) . . . . ?
C27 N6 C23 C24 1.5(7) . . . . ?
C26 N6 C23 C22 7.5(7) . . . . ?
C27 N6 C23 C22 -178.7(4) . . . . ?
C21 C22 C23 N6 -177.2(4) . . . . ?
C21 C22 C23 C24 2.6(6) . . . . ?
N6 C23 C24 C25 175.4(4) . . . . ?
C22 C23 C24 C25 -4.4(6) . . . . ?
C21 N5 C25 C24 2.0(6) . . . . ?
Ir1 N5 C25 C24 -175.9(3) . . . . ?
C23 C24 C25 N5 2.2(6) . . . . ?
C32 N7 C28 C29 -0.1(6) . . . . ?
Ir1 N7 C28 C29 173.5(3) . . . . ?
N7 C28 C29 C30 -2.1(7) . . . . ?
C40 N8 C30 C29 173.7(5) . . . . ?
C39 N8 C30 C29 2.3(8) . . . . ?
C40 N8 C30 C31 -5.7(8) . . . . ?
C39 N8 C30 C31 -177.1(5) . . . . ?
C28 C29 C30 N8 -176.6(5) . . . . ?
C28 C29 C30 C31 2.8(6) . . . . ?
N8 C30 C31 C32 177.8(4) . . . . ?
C29 C30 C31 C32 -1.6(6) . . . . ?
C28 N7 C32 C31 1.5(5) . . . . ?
Ir1 N7 C32 C31 -172.6(3) . . . . ?
C28 N7 C32 C33 -179.3(3) . . . . ?
Ir1 N7 C32 C33 6.5(4) . . . . ?
C30 C31 C32 N7 -0.6(6) . . . . ?
C30 C31 C32 C33 -179.7(4) . . . . ?
N7 C32 C33 C34 175.7(3) . . . . ?
C31 C32 C33 C34 -5.1(6) . . . . ?
N7 C32 C33 C38 -2.5(5) . . . . ?
C31 C32 C33 C38 176.6(4) . . . . ?
C38 C33 C34 F3 -179.1(3) . . . . ?
C32 C33 C34 F3 2.6(6) . . . . ?
C38 C33 C34 C35 0.4(6) . . . . ?
C32 C33 C34 C35 -177.9(4) . . . . ?
F3 C34 C35 C36 -179.9(3) . . . . ?
C33 C34 C35 C36 0.6(6) . . . . ?
C34 C35 C36 F4 -179.8(3) . . . . ?
C34 C35 C36 C37 -1.1(6) . . . . ?
F4 C36 C37 C38 179.2(3) . . . . ?
C35 C36 C37 C38 0.5(6) . . . . ?
C36 C37 C38 C33 0.6(5) . . . . ?
C36 C37 C38 Ir1 -179.4(3) . . . . ?
C34 C33 C38 C37 -1.0(5) . . . . ?
C32 C33 C38 C37 177.4(3) . . . . ?
C34 C33 C38 Ir1 179.0(3) . . . . ?
C32 C33 C38 Ir1 -2.6(4) . . . . ?
C1 Ir1 C38 C37 91.2(3) . . . . ?
N7 Ir1 C38 C37 -175.4(3) . . . . ?
N1 Ir1 C38 C37 11.5(3) . . . . ?
N5 Ir1 C38 C37 -87.6(3) . . . . ?
C1 Ir1 C38 C33 -88.8(3) . . . . ?
N7 Ir1 C38 C33 4.6(2) . . . . ?
N1 Ir1 C38 C33 -168.5(3) . . . . ?
N5 Ir1 C38 C33 92.5(3) . . . . ?

loop_
_platon_squeeze_void_nr
_platon_squeeze_void_average_x
_platon_squeeze_void_average_y
_platon_squeeze_void_average_z
_platon_squeeze_void_volume
_platon_squeeze_void_count_electrons
_platon_squeeze_void_content
1 0.500 0.000 0.000 117 17 ' '
2 0.146 0.792 0.281 8 0 ' '
3 0.854 0.208 0.719 8 0 ' '
